data_1506344
loop_
_publ_author_name
'Simoni, Daniele'
'Rossi, Marcello'
'Bertolasi, Valerio'
'Roberti, Marinella'
'Pizzirani, Daniela'
'Rondanin, Riccardo'
'Baruchello, Riccardo'
'Invidiata, Francesco Paolo'
'Tolomeo, Manlio'
'Grimaudo, Stefania'
'Merighi, Stefania'
'Varani, Katia'
'Gessi, Stefania'
'Borea, Pier Andrea'
'Marino, Silvia'
'Cavallini, Sabrina'
'Bianchi, Clementina'
'Siniscalchi, Anna'

_publ_section_title
;
 Synthesis and pharmacology of 6-substituted benztropines: discovery of
 novel dopamine uptake inhibitors possessing low binding affinity to the
 dopamine transporter.
;
_journal_issue 9
_journal_name_full 'Journal of medicinal chemistry'
_journal_page_first 3337
_journal_page_last 3343
_journal_paper_doi 10.1021/jm0490235
_journal_volume 48
_journal_year 2005
_chemical_formula_moiety 'C19 H29 N O5'
_chemical_formula_sum 'C19 H29 N O5'
_chemical_formula_weight 351.43
_chemical_name_systematic
;
 ?
;
_space_group_IT_number 4
_symmetry_cell_setting monoclinic
_symmetry_space_group_name_Hall 'P 2yb'
_symmetry_space_group_name_H-M 'P 1 21 1'
_atom_sites_solution_hydrogens geom
_atom_sites_solution_primary direct
_atom_sites_solution_secondary difmap
_audit_creation_method SHELXL-97
_cell_angle_alpha 90.00
_cell_angle_beta 97.132(2)
_cell_angle_gamma 90.00
_cell_formula_units_Z 2
_cell_length_a 6.866(1)
_cell_length_b 19.559(1)
_cell_length_c 7.040(1)
_cell_measurement_reflns_used 1457
_cell_measurement_temperature 295
_cell_measurement_theta_max 27.0
_cell_measurement_theta_min 4.5
_cell_volume 938.1(2)
_computing_cell_refinement 'Denzo SMN (Otwinowski & Minor, 1997)'
_computing_data_collection 'COLLECT (Nonius, 1998)'
_computing_data_reduction 'Denzo SMN (Otwinowski & Minor, 1997)'
_computing_molecular_graphics 'ORTEP III (Burnett & Johnson, 1997)'
_computing_publication_material
;
SHELXL-97 (Sheldrick, 1997), PARST (Nardelli, 1995)
;
_computing_structure_refinement 'SHELXL-97 (Sheldrick, 1997)'
_computing_structure_solution 'SIR97 (Altomare et al., 1999)'
_diffrn_ambient_temperature 295
_diffrn_measured_fraction_theta_full 0.895
_diffrn_measured_fraction_theta_max 0.960
_diffrn_measurement_device_type 'Nonius Kappa CCD'
_diffrn_measurement_method '\f scans and \w scans'
_diffrn_radiation_monochromator graphite
_diffrn_radiation_source 'fine-focus sealed tube'
_diffrn_radiation_type MoK\a
_diffrn_radiation_wavelength 0.71070
_diffrn_reflns_av_R_equivalents 0.055
_diffrn_reflns_av_sigmaI/netI 0.0599
_diffrn_reflns_limit_h_max 8
_diffrn_reflns_limit_h_min -8
_diffrn_reflns_limit_k_max 24
_diffrn_reflns_limit_k_min -20
_diffrn_reflns_limit_l_max 8
_diffrn_reflns_limit_l_min -8
_diffrn_reflns_number 4997
_diffrn_reflns_theta_full 27.0
_diffrn_reflns_theta_max 27.0
_diffrn_reflns_theta_min 4.5
_exptl_absorpt_coefficient_mu 0.089
_exptl_absorpt_correction_type none
_exptl_crystal_colour colorless
_exptl_crystal_density_diffrn 1.244
_exptl_crystal_density_method 'not measured'
_exptl_crystal_description irregular
_exptl_crystal_F_000 380
_exptl_crystal_size_max 0.52
_exptl_crystal_size_mid 0.30
_exptl_crystal_size_min 0.27
_refine_diff_density_max 0.460
_refine_diff_density_min -0.362
_refine_diff_density_rms 0.036
_refine_ls_abs_structure_details 'Flack H D (1983), Acta Cryst. A39, 876-881'
_refine_ls_abs_structure_Flack 0(3)
_refine_ls_extinction_method none
_refine_ls_goodness_of_fit_ref 1.068
_refine_ls_hydrogen_treatment constr
_refine_ls_matrix_type full
_refine_ls_number_parameters 230
_refine_ls_number_reflns 2020
_refine_ls_number_restraints 0
_refine_ls_restrained_S_all 1.068
_refine_ls_R_factor_all 0.0910
_refine_ls_R_factor_gt 0.0677
_refine_ls_shift/su_max 0.005
_refine_ls_shift/su_mean 0.000
_refine_ls_structure_factor_coef Fsqd
_refine_ls_weighting_details 'calc w=1/[\s^2^(Fo^2^)+(0.0778P)^2^+0.4184P] where P=(Fo^2^+2Fc^2^)/3'
_refine_ls_weighting_scheme calc
_refine_ls_wR_factor_gt 0.1719
_refine_ls_wR_factor_ref 0.1913
_reflns_number_gt 1415
_reflns_number_total 2020
_reflns_threshold_expression I>2sigma(I)
_cod_data_source_file jm0490235si20041201_050220.cif
_cod_data_source_block (I)
_cod_original_sg_symbol_H-M 'P 21'
_cod_database_code 1506344

loop_
_symmetry_equiv_pos_as_xyz
'x, y, z'
'-x, y+1/2, -z'

loop_
_atom_site_label
_atom_site_type_symbol
_atom_site_fract_x
_atom_site_fract_y
_atom_site_fract_z
_atom_site_U_iso_or_equiv
_atom_site_adp_type
_atom_site_occupancy
_atom_site_symmetry_multiplicity
_atom_site_calc_flag
_atom_site_refinement_flags
O1 O 0.5328(5) 0.8744 0.2194(5) 0.0628(9) Uani 1 1 d .
O2 O 0.2511(5) 0.8804(3) 0.0220(7) 0.0817(12) Uani 1 1 d .
O3 O 1.0092(7) 0.8179(3) 0.4162(7) 0.0879(14) Uani 1 1 d .
O4 O 0.8757(6) 0.9196(3) 0.3396(6) 0.0804(13) Uani 1 1 d .
O5 O 1.4871(14) 1.0631(3) 0.8224(14) 0.212(6) Uani 1 1 d .
N1 N 1.1392(7) 1.0984(3) 0.5501(7) 0.0673(12) Uani 1 1 d .
C1 C 0.6838(7) 0.8217(3) 0.2551(7) 0.0526(11) Uani 1 1 d .
C2 C 0.3957(7) 0.8487(3) 0.0815(8) 0.0603(12) Uani 1 1 d .
C3 C 0.4588(7) 0.7780(3) 0.0332(7) 0.0559(11) Uani 1 1 d .
C4 C 0.4345(8) 0.7371(3) 0.2182(7) 0.0628(13) Uani 1 1 d .
H41 H 0.3046 0.7438 0.2558 0.075 Uiso 1 1 calc R
H42 H 0.4554 0.6886 0.1997 0.075 Uiso 1 1 calc R
C5 C 0.5928(8) 0.7667(4) 0.3687(8) 0.0686(14) Uani 1 1 d .
H51 H 0.5357 0.7860 0.4760 0.082 Uiso 1 1 calc R
H52 H 0.6886 0.7322 0.4154 0.082 Uiso 1 1 calc R
C6 C 0.3558(9) 0.7494(4) -0.1495(9) 0.0781(17) Uani 1 1 d .
H61 H 0.4151 0.7068 -0.1774 0.094 Uiso 1 1 calc R
H62 H 0.3663 0.7811 -0.2519 0.094 Uiso 1 1 calc R
H63 H 0.2198 0.7422 -0.1362 0.094 Uiso 1 1 calc R
C7 C 0.6850(7) 0.7895(3) 0.0552(6) 0.0547(11) Uani 1 1 d .
C8 C 0.7461(8) 0.8403(4) -0.0930(8) 0.0724(15) Uani 1 1 d .
H81 H 0.8830 0.8509 -0.0630 0.087 Uiso 1 1 calc R
H82 H 0.6702 0.8814 -0.0902 0.087 Uiso 1 1 calc R
H83 H 0.7234 0.8203 -0.2183 0.087 Uiso 1 1 calc R
C9 C 0.8059(9) 0.7248(4) 0.0533(10) 0.0768(16) Uani 1 1 d .
H91 H 0.7584 0.6915 0.1366 0.092 Uiso 1 1 calc R
H92 H 0.9409 0.7350 0.0968 0.092 Uiso 1 1 calc R
H93 H 0.7951 0.7070 -0.0746 0.092 Uiso 1 1 calc R
C10 C 0.8745(7) 0.8525(3) 0.3483(7) 0.0589(12) Uani 1 1 d .
C11 C 1.0501(8) 0.9571(3) 0.4265(10) 0.0762(17) Uani 1 1 d .
H11 H 1.1630 0.9260 0.4430 0.091 Uiso 1 1 calc R
C12 C 1.0870(10) 1.0130(4) 0.2882(10) 0.0808(17) Uani 1 1 d .
H121 H 0.9633 1.0336 0.2360 0.097 Uiso 1 1 calc R
H122 H 1.1479 0.9939 0.1829 0.097 Uiso 1 1 calc R
C13 C 1.2214(9) 1.0677(4) 0.3903(10) 0.0781(16) Uani 1 1 d .
H13 H 1.2493 1.1032 0.2991 0.094 Uiso 1 1 calc R
C14 C 1.4081(10) 1.0385(5) 0.4860(18) 0.118(3) Uani 1 1 d .
H141 H 1.5144 1.0712 0.4878 0.141 Uiso 1 1 calc R
H142 H 1.4432 0.9973 0.4213 0.141 Uiso 1 1 calc R
C15 C 1.3661(13) 1.0227(3) 0.6855(17) 0.128(4) Uani 1 1 d .
H15 H 1.3846 0.9738 0.7134 0.153 Uiso 1 1 calc R
C16 C 1.1485(11) 1.0433(4) 0.6873(10) 0.0850(19) Uani 1 1 d .
H16 H 1.1240 1.0596 0.8139 0.102 Uiso 1 1 calc R
C17 C 1.0116(12) 0.9835(4) 0.6180(9) 0.088(2) Uani 1 1 d .
H171 H 1.0298 0.9466 0.7108 0.106 Uiso 1 1 calc R
H172 H 0.8763 0.9986 0.6101 0.106 Uiso 1 1 calc R
C18 C 0.9525(11) 1.1328(4) 0.5029(15) 0.111(3) Uani 1 1 d .
H181 H 0.8569 1.1008 0.4452 0.133 Uiso 1 1 calc R
H182 H 0.9671 1.1694 0.4148 0.133 Uiso 1 1 calc R
H183 H 0.9097 1.1510 0.6174 0.133 Uiso 1 1 calc R
C19 C 1.5688(14) 1.0400(5) 0.9771(12) 0.112(3) Uani 1 1 d .
H191 H 1.4777 1.0120 1.0353 0.134 Uiso 1 1 calc R
H192 H 1.6112 1.0772 1.0612 0.134 Uiso 1 1 calc R
H193 H 1.6803 1.0131 0.9541 0.134 Uiso 1 1 calc R

loop_
_atom_site_aniso_label
_atom_site_aniso_U_11
_atom_site_aniso_U_22
_atom_site_aniso_U_33
_atom_site_aniso_U_23
_atom_site_aniso_U_13
_atom_site_aniso_U_12
O1 0.0573(19) 0.0493(18) 0.078(2) -0.0088(16) -0.0067(15) -0.0006(16)
O2 0.057(2) 0.072(3) 0.111(3) 0.005(2) -0.0097(19) 0.0023(19)
O3 0.077(3) 0.050(2) 0.125(3) 0.002(2) -0.033(2) -0.0007(19)
O4 0.067(2) 0.044(2) 0.120(3) -0.011(2) -0.028(2) -0.0032(17)
O5 0.234(9) 0.059(3) 0.282(10) 0.032(4) -0.204(9) -0.033(4)
N1 0.064(2) 0.044(2) 0.089(3) -0.001(2) -0.012(2) 0.0001(19)
C1 0.051(2) 0.042(2) 0.061(2) -0.004(2) -0.004(2) -0.001(2)
C2 0.052(3) 0.051(3) 0.075(3) 0.004(2) -0.003(2) -0.007(2)
C3 0.054(3) 0.057(3) 0.056(2) -0.005(2) 0.005(2) -0.010(2)
C4 0.068(3) 0.053(3) 0.069(3) -0.001(2) 0.013(2) -0.012(2)
C5 0.073(3) 0.068(4) 0.064(3) 0.004(2) 0.006(2) -0.008(3)
C6 0.067(3) 0.095(5) 0.071(3) -0.023(3) 0.005(3) -0.018(3)
C7 0.056(3) 0.050(3) 0.058(3) -0.004(2) 0.004(2) -0.005(2)
C8 0.060(3) 0.093(4) 0.065(3) 0.006(3) 0.010(2) -0.020(3)
C9 0.072(3) 0.068(3) 0.089(4) -0.019(3) 0.004(3) 0.001(3)
C10 0.060(3) 0.047(3) 0.066(3) -0.006(2) -0.007(2) -0.003(2)
C11 0.060(3) 0.050(3) 0.109(5) -0.012(3) -0.028(3) -0.003(2)
C12 0.079(4) 0.077(4) 0.088(4) -0.016(3) 0.012(3) -0.016(3)
C13 0.072(4) 0.065(3) 0.096(4) -0.002(3) 0.003(3) -0.014(3)
C14 0.063(4) 0.076(5) 0.207(11) -0.026(6) -0.013(5) -0.006(3)
C15 0.119(6) 0.035(3) 0.197(10) 0.008(4) -0.102(7) -0.009(3)
C16 0.105(5) 0.062(4) 0.080(4) 0.003(3) -0.021(3) -0.025(3)
C17 0.102(5) 0.078(4) 0.079(4) 0.013(3) -0.016(3) -0.037(4)
C18 0.080(5) 0.068(4) 0.173(8) -0.022(4) -0.034(5) 0.011(3)
C19 0.143(7) 0.084(5) 0.095(5) 0.008(4) -0.040(5) -0.007(5)

loop_
_atom_type_symbol
_atom_type_description
_atom_type_scat_dispersion_real
_atom_type_scat_dispersion_imag
_atom_type_scat_source
C C 0.0033 0.0016 'International Tables Vol C Tables 4.2.6.8 and 6.1.1.4'
H H 0.0000 0.0000 'International Tables Vol C Tables 4.2.6.8 and 6.1.1.4'
O O 0.0106 0.0060 'International Tables Vol C Tables 4.2.6.8 and 6.1.1.4'
N N 0.0061 0.0033 'International Tables Vol C Tables 4.2.6.8 and 6.1.1.4'

loop_
_geom_angle_atom_site_label_1
_geom_angle_atom_site_label_2
_geom_angle_atom_site_label_3
_geom_angle
C2 O1 C1 106.0(4)
C10 O4 C11 119.1(4)
C19 O5 C15 123.3(7)
C16 N1 C18 117.7(6)
C16 N1 C13 102.8(5)
C18 N1 C13 115.6(5)
O1 C1 C10 110.6(4)
O1 C1 C5 105.1(4)
C10 C1 C5 116.3(4)
O1 C1 C7 102.4(3)
C10 C1 C7 117.1(4)
C5 C1 C7 103.8(4)
O2 C2 O1 121.8(5)
O2 C2 C3 130.3(5)
O1 C2 C3 107.9(4)
C6 C3 C2 114.8(5)
C6 C3 C4 116.0(5)
C2 C3 C4 102.7(4)
C6 C3 C7 119.9(4)
C2 C3 C7 99.0(4)
C4 C3 C7 101.6(4)
C5 C4 C3 104.1(4)
C5 C4 H41 110.9
C3 C4 H41 110.9
C5 C4 H42 110.9
C3 C4 H42 110.9
H41 C4 H42 109.0
C1 C5 C4 101.9(4)
C1 C5 H51 111.4
C4 C5 H51 111.4
C1 C5 H52 111.4
C4 C5 H52 111.4
H51 C5 H52 109.3
C3 C6 H61 109.5
C3 C6 H62 109.5
H61 C6 H62 109.5
C3 C6 H63 109.5
H61 C6 H63 109.5
H62 C6 H63 109.5
C9 C7 C8 109.8(5)
C9 C7 C1 114.5(4)
C8 C7 C1 112.8(4)
C9 C7 C3 114.8(4)
C8 C7 C3 112.3(4)
C1 C7 C3 91.8(3)
C7 C8 H81 109.5
C7 C8 H82 109.5
H81 C8 H82 109.5
C7 C8 H83 109.5
H81 C8 H83 109.5
H82 C8 H83 109.5
C7 C9 H91 109.5
C7 C9 H92 109.5
H91 C9 H92 109.5
C7 C9 H93 109.5
H91 C9 H93 109.5
H92 C9 H93 109.5
O3 C10 O4 125.1(5)
O3 C10 C1 122.1(4)
O4 C10 C1 112.7(4)
O4 C11 C17 108.7(5)
O4 C11 C12 106.6(5)
C17 C11 C12 113.2(5)
O4 C11 H11 109.4
C17 C11 H11 109.4
C12 C11 H11 109.4
C11 C12 C13 110.1(5)
C11 C12 H121 109.6
C13 C12 H121 109.6
C11 C12 H122 109.6
C13 C12 H122 109.6
H121 C12 H122 108.2
N1 C13 C14 101.8(6)
N1 C13 C12 112.5(5)
C14 C13 C12 112.3(6)
N1 C13 H13 110.0
C14 C13 H13 110.0
C12 C13 H13 110.0
C13 C14 C15 104.4(7)
C13 C14 H141 110.9
C15 C14 H141 110.9
C13 C14 H142 110.9
C15 C14 H142 110.9
H141 C14 H142 108.9
O5 C15 C14 110.7(8)
O5 C15 C16 109.3(9)
C14 C15 C16 104.6(5)
O5 C15 H15 110.7
C14 C15 H15 110.7
C16 C15 H15 110.7
N1 C16 C17 112.4(5)
N1 C16 C15 98.7(6)
C17 C16 C15 110.5(6)
N1 C16 H16 111.6
C17 C16 H16 111.6
C15 C16 H16 111.6
C11 C17 C16 112.2(6)
C11 C17 H171 109.2
C16 C17 H171 109.2
C11 C17 H172 109.2
C16 C17 H172 109.2
H171 C17 H172 107.9
N1 C18 H181 109.5
N1 C18 H182 109.5
H181 C18 H182 109.5
N1 C18 H183 109.5
H181 C18 H183 109.5
H182 C18 H183 109.5
O5 C19 H191 109.5
O5 C19 H192 109.5
H191 C19 H192 109.5
O5 C19 H193 109.5
H191 C19 H193 109.5
H192 C19 H193 109.5

loop_
_geom_bond_atom_site_label_1
_geom_bond_atom_site_label_2
_geom_bond_distance
O1 C2 1.362(6)
O1 C1 1.461(6)
O2 C2 1.201(6)
O3 C10 1.197(6)
O4 C10 1.315(6)
O4 C11 1.470(6)
O5 C19 1.246(9)
O5 C15 1.431(8)
N1 C16 1.443(8)
N1 C18 1.449(8)
N1 C13 1.451(8)
C1 C10 1.515(6)
C1 C5 1.521(7)
C1 C7 1.543(7)
C2 C3 1.501(7)
C3 C6 1.497(7)
C3 C4 1.555(7)
C3 C7 1.557(7)
C4 C5 1.534(7)
C4 H41 0.9700
C4 H42 0.9700
C5 H51 0.9700
C5 H52 0.9700
C6 H61 0.9600
C6 H62 0.9600
C6 H63 0.9600
C7 C9 1.514(8)
C7 C8 1.536(7)
C8 H81 0.9600
C8 H82 0.9600
C8 H83 0.9600
C9 H91 0.9600
C9 H92 0.9600
C9 H93 0.9600
C11 C17 1.498(10)
C11 C12 1.507(10)
C11 H11 0.9800
C12 C13 1.533(8)
C12 H121 0.9700
C12 H122 0.9700
C13 C14 1.487(10)
C13 H13 0.9800
C14 C15 1.500(14)
C14 H141 0.9700
C14 H142 0.9700
C15 C16 1.549(13)
C15 H15 0.9800
C16 C17 1.542(8)
C16 H16 0.9800
C17 H171 0.9700
C17 H172 0.9700
C18 H181 0.9600
C18 H182 0.9600
C18 H183 0.9600
C19 H191 0.9600
C19 H192 0.9600
C19 H193 0.9600

loop_
_cod_related_entry_id
_cod_related_entry_code
_cod_related_entry_database
1 9477557 ChemSpider
